data_4341466
loop_
_publ_author_name
'Kalmutzki, Markus'
'Stroebele, Markus'
'Wackenhut, Frank'
'Meixner, Alfred'
'Meyer, Hans-Juergen'

_publ_section_title
;
 Synthesis and SHG Properties of Two New Cyanurates: Sr3(O3C3N3)2 (SCY)
 and Eu3(O3C3N3)2 (ECY).
;
_journal_name_full 'Inorganic chemistry'
_journal_page_first 141107143734000
_journal_paper_doi 10.1021/ic502035b
_journal_year 2014
_chemical_formula_sum 'C6 N6 O6 Sr3'
_chemical_formula_weight 514.980
_space_group_IT_number 161
_symmetry_Int_Tables_number 161
_symmetry_space_group_name_Hall 'R 3 -2"c'
_symmetry_space_group_name_H-M 'R 3 c :H'
_audit_creation_date 2014-10-06
_audit_creation_method SHELXL-97
_audit_update_record 2014-10-06
_cell_angle_alpha 90.000
_cell_angle_beta 90.000
_cell_angle_gamma 120.000
_cell_formula_units_Z 6
_cell_length_a 11.8620
_cell_length_b 11.8620
_cell_length_c 12.6980
_cell_volume 1547.326
_refine_ls_R_factor_all 0.031
_cod_data_source_file ic502035b_si_002.cif
_cod_data_source_block c:\srcycif\mk13
_cod_original_cell_volume 1547.3
_cod_original_sg_symbol_Hall R_3_-2"c
_cod_original_sg_symbol_H-M 'R 3 c'
_cod_database_code 4341466

loop_
_symmetry_equiv_pos_site_id
_symmetry_equiv_pos_as_xyz
1 x,y,z
2 -y,x-y,z
3 -x+y,-x,z
4 -x+y,y,1/2+z
5 x,x-y,1/2+z
6 -y,-x,1/2+z
7 2/3+x,1/3+y,1/3+z
8 2/3-y,1/3+x-y,1/3+z
9 2/3-x+y,1/3-x,1/3+z
10 2/3-x+y,1/3+y,5/6+z
11 2/3+x,1/3+x-y,5/6+z
12 2/3-y,1/3-x,5/6+z
13 1/3+x,2/3+y,2/3+z
14 1/3-y,2/3+x-y,2/3+z
15 1/3-x+y,2/3-x,2/3+z
16 1/3-x+y,2/3+y,1.16667+z
17 1/3+x,2/3+x-y,1.16667+z
18 1/3-y,2/3-x,1.16667+z

loop_
_atom_site_aniso_label
_atom_site_aniso_U_11
_atom_site_aniso_U_22
_atom_site_aniso_U_33
_atom_site_aniso_U_12
_atom_site_aniso_U_13
_atom_site_aniso_U_23
Sr1 0.0296(4) 0.0311(6) 0.0596(4) 0.0164(5) -0.0010(2) -0.0015(6)
N1 0.040(4) 0.028(3) 0.060(4) 0.017(3) 0.008(3) 0.001(3)
O1 0.032(3) 0.029(3) 0.095(4) 0.014(2) -0.007(3) 0.011(2)
N2 0.032(4) 0.038(4) 0.057(4) 0.020(3) 0.003(3) -0.001(3)
O2 0.033(3) 0.035(3) 0.060(3) 0.010(2) 0.002(2) 0.001(2)
C1 0.040(4) 0.035(4) 0.036(4) 0.020(4) -0.001(3) -0.004(3)
C2 0.039(5) 0.033(4) 0.041(4) 0.016(4) -0.003(3) 0.002(3)

loop_
_atom_site_label
_atom_site_type_symbol
_atom_site_fract_x
_atom_site_fract_y
_atom_site_fract_z
_atom_site_occupancy
_atom_site_symmetry_multiplicity
_atom_site_Wyckoff_symbol
_atom_site_calc_flag
_atom_site_thermal_displace_type
_atom_site_U_iso_or_equiv
Sr1 Sr 0.6714(1) 0.9815(1) 0.9538(1) 1.000 18 b d Uani 0.0396(2)
N1 N 0.7113(7) 1.4636(6) 0.8389(5) 1.000 18 b d Uani 0.0427(16)
O1 O 0.5795(5) 1.0838(5) 0.8306(5) 1.000 18 b d Uani 0.0526(14)
N2 N 0.7686(7) 1.3101(7) 1.0954(5) 1.000 18 b d Uani 0.0413(15)
O2 O 0.9073(5) 1.5257(5) 1.1000(4) 1.000 18 b d Uani 0.0462(12)
C1 C 0.6428(8) 1.2124(8) 1.0955(6) 1.000 18 b d Uani 0.0366(16)
C2 C 0.6228(8) 1.2075(8) 0.8357(5) 1.000 18 b d Uani 0.0383(18)

loop_
_atom_type_symbol
_atom_type_radius_bond
Sr 1.200
N 1.200
O 1.200
C 1.200

loop_
_geom_angle_atom_site_label_1
_geom_angle_atom_site_label_2
_geom_angle_atom_site_label_3
_geom_angle_site_symmetry_1
_geom_angle_site_symmetry_3
_geom_angle
_geom_angle_publ_flag
O2 Sr1 O1 3_575 . 85.7(2) no
O2 Sr1 O2 3_575 14_764 138.10(8) no
O1 Sr1 O2 . 14_764 70.20(18) no
O2 Sr1 O1 3_575 8_665 64.70(16) no
O1 Sr1 O1 . 8_665 135.17(12) no
O2 Sr1 O1 14_764 8_665 152.77(14) no
O2 Sr1 C2 3_575 . 74.06(17) no
O1 Sr1 C2 . . 19.52(18) no
O2 Sr1 C2 14_764 . 72.30(16) no
O1 Sr1 C2 8_665 . 134.92(16) no
O2 Sr1 Sr1 3_575 15_564 131.64(12) no
O1 Sr1 Sr1 . 15_564 46.17(15) no
O2 Sr1 Sr1 14_764 15_564 34.69(11) no
O1 Sr1 Sr1 8_665 15_564 150.36(11) no
C2 Sr1 Sr1 . 15_564 58.53(13) no
C2 N1 C2 3_575 2_775 116.4(8) no
C2 O1 Sr1 . . 119.5(5) no
C2 O1 Sr1 . 15_564 113.7(5) no
Sr1 O1 Sr1 . 15_564 97.61(18) no
C1 N2 C1 2_775 . 116.2(8) no
C1 O2 Sr1 2_775 2_775 124.0(4) no
C1 O2 Sr1 2_775 9_575 115.0(4) no
Sr1 O2 Sr1 2_775 9_575 107.01(18) no
O2 C1 N2 3_575 3_575 117.3(8) no
O2 C1 N2 3_575 . 118.8(7) no
N2 C1 N2 3_575 . 123.8(8) no
O1 C2 N1 . 2_775 118.0(8) no
O1 C2 N1 . 3_575 118.6(7) no
N1 C2 N1 2_775 3_575 123.5(8) no
O1 C2 Sr1 . . 41.0(3) no
N1 C2 Sr1 2_775 . 137.9(6) no
N1 C2 Sr1 3_575 . 88.2(5) no

loop_
_geom_bond_atom_site_label_1
_geom_bond_atom_site_label_2
_geom_bond_site_symmetry_2
_geom_bond_distance
_geom_bond_publ_flag
Sr1 O2 3_575 2.533(5) no
Sr1 O1 . 2.537(5) no
Sr1 O2 14_764 2.758(5) no
Sr1 O1 8_665 3.097(7) no
Sr1 C2 . 3.365(8) no
N1 C2 3_575 1.329(10) no
N1 C2 2_775 1.345(10) no
O1 C2 . 1.291(10) no
O1 Sr1 15_564 3.097(7) no
N2 C1 2_775 1.329(10) no
N2 C1 . 1.356(10) no
O2 C1 2_775 1.30(1) no
O2 Sr1 2_775 2.533(5) no
O2 Sr1 9_575 2.758(5) no
C1 O2 3_575 1.30(1) no
C1 N2 3_575 1.329(10) no
C2 N1 2_775 1.329(10) no
C2 N1 3_575 1.345(11) no

loop_
_geom_torsion_atom_site_label_1
_geom_torsion_atom_site_label_2
_geom_torsion_atom_site_label_3
_geom_torsion_atom_site_label_4
_geom_torsion_site_symmetry_1
_geom_torsion_site_symmetry_4
_geom_torsion
_geom_torsion_publ_flag
O2 Sr1 O1 C2 3_575 . 52.4(6) no
O2 Sr1 O1 C2 14_764 . -92.8(6) no
O1 Sr1 O1 C2 8_665 . 99.2(6) no
Sr1 Sr1 O1 C2 15_564 . -122.8(6) no
O2 Sr1 O1 Sr1 3_575 15_564 175.18(17) no
O2 Sr1 O1 Sr1 14_764 15_564 30.02(14) no
O1 Sr1 O1 Sr1 8_665 15_564 -138.01(18) no
C2 Sr1 O1 Sr1 . 15_564 122.8(6) no
C1 N2 C1 O2 2_775 3_575 -177.0(4) no
C1 N2 C1 N2 2_775 3_575 0.3(15) no
Sr1 O1 C2 N1 . 2_775 -132.0(6) no
Sr1 O1 C2 N1 15_564 2_775 113.5(7) no
Sr1 O1 C2 N1 . 3_575 47.1(9) no
Sr1 O1 C2 N1 15_564 3_575 -67.4(7) no
Sr1 O1 C2 Sr1 15_564 . -114.5(5) no
O2 Sr1 C2 O1 3_575 . -124.8(6) no
O2 Sr1 C2 O1 14_764 . 80.6(6) no
O1 Sr1 C2 O1 8_665 . -100.6(6) no
Sr1 Sr1 C2 O1 15_564 . 45.3(5) no
O2 Sr1 C2 N1 3_575 2_775 -46.7(8) no
O1 Sr1 C2 N1 . 2_775 78.1(9) no
O2 Sr1 C2 N1 14_764 2_775 158.7(8) no
O1 Sr1 C2 N1 8_665 2_775 -22.5(9) no
Sr1 Sr1 C2 N1 15_564 2_775 123.4(8) no
O2 Sr1 C2 N1 3_575 3_575 95.3(5) no
O1 Sr1 C2 N1 . 3_575 -140.0(9) no
O2 Sr1 C2 N1 14_764 3_575 -59.4(4) no
O1 Sr1 C2 N1 8_665 3_575 119.4(4) no
Sr1 Sr1 C2 N1 15_564 3_575 -94.6(4) no
